data_7200905
loop_
_publ_author_name
'Yang, Qing-Feng'
'Yu, Yang'
'Song, Tian-You'
'Yu, Jie-Hui'
'Zhang, Xiao'
'Xu, Ji-Qing'
'Wang, Tie-Gang'

_publ_section_title
;
 2D and 3D networks of lanthanide with mixed dicarboxylate ligands:
 syntheses, crystal structures and photoluminescent properties
;
_journal_issue 8
_journal_name_full CrystEngComm
_journal_page_first 1642
_journal_paper_doi 10.1039/b900522f
_journal_volume 11
_journal_year 2009
_chemical_formula_moiety 'C7 H3 Dy K O9'
_chemical_formula_sum 'C7 H3 Dy K O9'
_chemical_formula_weight 432.69
_chemical_melting_point ?
_chemical_name_systematic
;
?
;
_space_group_IT_number 2
_symmetry_cell_setting triclinic
_symmetry_space_group_name_Hall '-P 1'
_symmetry_space_group_name_H-M 'P -1'
_atom_sites_solution_hydrogens geom
_atom_sites_solution_primary direct
_atom_sites_solution_secondary difmap
_audit_creation_method SHELXL-97
_cell_angle_alpha 100.325(2)
_cell_angle_beta 103.827(2)
_cell_angle_gamma 106.904(2)
_cell_formula_units_Z 2
_cell_length_a 6.6560(2)
_cell_length_b 7.5778(3)
_cell_length_c 10.9904(3)
_cell_measurement_reflns_used 2446
_cell_measurement_temperature 293(2)
_cell_measurement_theta_max 28.29
_cell_measurement_theta_min 1.98
_cell_volume 496.21(3)
_computing_cell_refinement 'Bruker SMART'
_computing_data_collection 'Bruker SMART'
_computing_data_reduction 'Bruker SAINT'
_computing_molecular_graphics 'DIAMOND (Brandenburg, 1999)'
_computing_publication_material 'SHELXL-97 (Sheldrick, 1997)'
_computing_structure_refinement 'SHELXL-97 (Sheldrick, 1997)'
_computing_structure_solution 'SHELXS-97 (Sheldrick, 1990)'
_diffrn_ambient_temperature 293(2)
_diffrn_detector_area_resol_mean 9.00cm
_diffrn_measured_fraction_theta_full 0.993
_diffrn_measured_fraction_theta_max 0.993
_diffrn_measurement_device_type 'Siemens Smart CCD'
_diffrn_measurement_method '\w scan'
_diffrn_radiation_monochromator graphite
_diffrn_radiation_source 'fine-focus sealed tube'
_diffrn_radiation_type MoK\a
_diffrn_radiation_wavelength 0.71073
_diffrn_reflns_av_R_equivalents 0.0300
_diffrn_reflns_av_sigmaI/netI 0.0451
_diffrn_reflns_limit_h_max 8
_diffrn_reflns_limit_h_min -8
_diffrn_reflns_limit_k_max 10
_diffrn_reflns_limit_k_min -8
_diffrn_reflns_limit_l_max 14
_diffrn_reflns_limit_l_min -14
_diffrn_reflns_number 3649
_diffrn_reflns_theta_full 28.29
_diffrn_reflns_theta_max 28.29
_diffrn_reflns_theta_min 1.98
_diffrn_standards_decay_% 0
_diffrn_standards_interval_count 0
_diffrn_standards_interval_time 0
_diffrn_standards_number 0
_exptl_absorpt_coefficient_mu 7.990
_exptl_absorpt_correction_T_max 0.5754
_exptl_absorpt_correction_T_min 0.4453
_exptl_absorpt_correction_type empirical
_exptl_absorpt_process_details SADABS
_exptl_crystal_colour colorless
_exptl_crystal_density_diffrn 2.896
_exptl_crystal_density_meas ?
_exptl_crystal_density_method 'not measured'
_exptl_crystal_description block
_exptl_crystal_F_000 404
_exptl_crystal_size_max 0.10
_exptl_crystal_size_mid 0.08
_exptl_crystal_size_min 0.07
_refine_diff_density_max 1.200
_refine_diff_density_min -1.294
_refine_diff_density_rms 0.181
_refine_ls_extinction_method none
_refine_ls_goodness_of_fit_ref 1.000
_refine_ls_hydrogen_treatment mixed
_refine_ls_matrix_type full
_refine_ls_number_parameters 171
_refine_ls_number_reflns 2446
_refine_ls_number_restraints 0
_refine_ls_restrained_S_all 1.000
_refine_ls_R_factor_all 0.0290
_refine_ls_R_factor_gt 0.0249
_refine_ls_shift/su_max 0.001
_refine_ls_shift/su_mean 0.000
_refine_ls_structure_factor_coef Fsqd
_refine_ls_weighting_details 'calc w=1/[\s^2^(Fo^2^)+(0.0265P)^2^+0.0000P] where P=(Fo^2^+2Fc^2^)/3'
_refine_ls_weighting_scheme calc
_refine_ls_wR_factor_gt 0.0556
_refine_ls_wR_factor_ref 0.0568
_reflns_number_gt 2218
_reflns_number_total 2446
_reflns_threshold_expression >2sigma(I)
_cod_data_source_file b900522f.txt
_cod_data_source_block 8
_cod_depositor_comments
;
The following automatic conversions were performed:
'_symmetry_cell_setting' value 'Triclinic' changed to 'triclinic'
according to '/home/saulius/struct/CIF-dictionaries/cif_core.dic'
dictionary named 'cif_core.dic' version 2.4.1 from 2010-06-29.

Automatic conversion script
Id: cif_fix_enum 1527 2010-12-29 10:47:43Z saulius 

The following automatic conversions were performed:

'_chemical_melting_point' value 'not measured' was changed to '?' -
the value is undefined or not given.

Automatic conversion script
Id: cif_fix_values 1646 2011-03-28 12:23:43Z adriana 

The following automatic conversions were performed:

'_exptl_crystal_density_meas' value 'none' was changed to '?' - the
value is perceived as not measured.

Automatic conversion script
Id: cif_fix_values 3008 2015-01-20 13:52:24Z robertas 
;
_cod_original_sg_symbol_H-M P-1
_cod_database_code 7200905

loop_
_symmetry_equiv_pos_as_xyz
'x, y, z'
'-x, -y, -z'

loop_
_atom_site_label
_atom_site_type_symbol
_atom_site_fract_x
_atom_site_fract_y
_atom_site_fract_z
_atom_site_U_iso_or_equiv
_atom_site_adp_type
_atom_site_occupancy
_atom_site_symmetry_multiplicity
_atom_site_calc_flag
_atom_site_refinement_flags
_atom_site_disorder_assembly
_atom_site_disorder_group
C1 C 0.1008(7) 0.5145(6) 0.6312(4) 0.0131(8) Uani 1 1 d . . .
C2 C 0.0639(7) 0.6733(6) 0.5942(4) 0.0131(8) Uani 1 1 d . . .
C3 C -0.0352(7) 0.6575(6) 0.4648(4) 0.0149(8) Uani 1 1 d . . .
H3 H -0.0586 0.7634 0.4411 0.018 Uiso 1 1 calc R . .
C4 C 0.2101(8) 0.5222(6) 0.7705(4) 0.0161(9) Uani 1 1 d . . .
C5 C 0.1358(7) 0.8651(6) 0.6914(4) 0.0130(8) Uani 1 1 d . . .
C6 C 0.4679(7) 0.5622(6) 0.4552(4) 0.0133(8) Uani 1 1 d . . .
C7 C 0.9831(8) 1.0981(6) 1.0067(4) 0.0159(9) Uani 1 1 d . . .
H1 H 0.839(10) 1.195(9) 0.696(6) 0.030(17) Uiso 1 1 d . . .
H2 H 0.654(9) 1.168(7) 0.632(5) 0.012(14) Uiso 1 1 d . . .
K1 K 0.6340(2) 0.37423(18) 0.89687(12) 0.0356(3) Uani 1 1 d . . .
O1 O 0.1157(7) 0.3973(5) 0.8179(3) 0.0351(10) Uani 1 1 d . . .
O2 O 0.3939(5) 0.6537(5) 0.8330(3) 0.0207(7) Uani 1 1 d . . .
O3 O 0.3388(5) 0.9606(5) 0.7373(3) 0.0213(7) Uani 1 1 d . . .
O4 O -0.0129(5) 0.9217(5) 0.7152(3) 0.0220(7) Uani 1 1 d . . .
O5 O 0.4945(5) 0.7309(4) 0.5114(3) 0.0160(6) Uani 1 1 d . . .
O6 O 0.6048(5) 0.5145(4) 0.6638(3) 0.0175(7) Uani 1 1 d . . .
O7 O 0.8091(5) 1.0985(5) 0.9318(3) 0.0184(7) Uani 1 1 d . . .
O8 O 0.8679(6) 0.7628(5) 0.9092(3) 0.0216(7) Uani 1 1 d . . .
O9 O 0.7150(6) 1.1331(5) 0.6822(4) 0.0210(7) Uani 1 1 d . . .
Dy1 Dy 0.63606(3) 0.84399(3) 0.743752(19) 0.01073(7) Uani 1 1 d . . .

loop_
_atom_site_aniso_label
_atom_site_aniso_U_11
_atom_site_aniso_U_22
_atom_site_aniso_U_33
_atom_site_aniso_U_23
_atom_site_aniso_U_13
_atom_site_aniso_U_12
C1 0.0102(19) 0.016(2) 0.013(2) 0.0032(17) 0.0048(16) 0.0036(16)
C2 0.011(2) 0.014(2) 0.018(2) 0.0052(17) 0.0093(17) 0.0044(16)
C3 0.014(2) 0.015(2) 0.017(2) 0.0051(17) 0.0062(17) 0.0048(16)
C4 0.017(2) 0.016(2) 0.016(2) 0.0059(18) 0.0058(18) 0.0061(17)
C5 0.015(2) 0.015(2) 0.013(2) 0.0065(17) 0.0057(17) 0.0082(17)
C6 0.012(2) 0.014(2) 0.014(2) 0.0036(17) 0.0064(17) 0.0034(16)
C7 0.018(2) 0.016(2) 0.014(2) 0.0045(18) 0.0054(18) 0.0067(18)
K1 0.0598(9) 0.0322(7) 0.0263(6) 0.0108(5) 0.0140(6) 0.0302(6)
O1 0.040(2) 0.028(2) 0.0183(18) 0.0146(16) -0.0018(16) -0.0120(17)
O2 0.0151(16) 0.0251(18) 0.0152(15) 0.0063(14) 0.0026(13) -0.0016(13)
O3 0.0102(15) 0.0177(17) 0.0314(19) 0.0003(15) 0.0035(14) 0.0043(13)
O4 0.0149(16) 0.0196(17) 0.0316(19) 0.0009(15) 0.0101(15) 0.0074(13)
O5 0.0200(16) 0.0111(15) 0.0141(15) 0.0015(12) 0.0019(13) 0.0054(12)
O6 0.0238(17) 0.0164(16) 0.0099(14) 0.0006(12) 0.0016(13) 0.0083(13)
O7 0.0183(16) 0.0194(17) 0.0158(15) 0.0026(13) -0.0009(13) 0.0105(13)
O8 0.0230(18) 0.0138(16) 0.0175(16) -0.0006(13) -0.0045(14) 0.0027(13)
O9 0.0173(18) 0.0200(18) 0.0263(19) 0.0134(16) 0.0036(15) 0.0054(15)
Dy1 0.01022(10) 0.01055(10) 0.01026(10) 0.00157(7) 0.00202(7) 0.00362(7)

loop_
_atom_type_symbol
_atom_type_description
_atom_type_scat_dispersion_real
_atom_type_scat_dispersion_imag
_atom_type_scat_source
C C 0.0033 0.0016 'International Tables Vol C Tables 4.2.6.8 and 6.1.1.4'
H H 0.0000 0.0000 'International Tables Vol C Tables 4.2.6.8 and 6.1.1.4'
O O 0.0106 0.0060 'International Tables Vol C Tables 4.2.6.8 and 6.1.1.4'
K K 0.2009 0.2494 'International Tables Vol C Tables 4.2.6.8 and 6.1.1.4'
Dy Dy -0.1892 4.4098 'International Tables Vol C Tables 4.2.6.8 and 6.1.1.4'

loop_
_geom_angle_atom_site_label_1
_geom_angle_atom_site_label_2
_geom_angle_atom_site_label_3
_geom_angle
_geom_angle_site_symmetry_1
_geom_angle_site_symmetry_3
_geom_angle_publ_flag
C3 C1 C2 118.7(4) 2_566 . ?
C3 C1 C4 118.6(4) 2_566 . ?
C2 C1 C4 122.7(4) . . ?
C3 C2 C1 119.9(4) . . ?
C3 C2 C5 118.3(4) . . ?
C1 C2 C5 121.8(4) . . ?
C2 C3 C1 121.4(4) . 2_566 ?
O1 C4 O2 123.1(4) . . ?
O1 C4 C1 118.2(4) . . ?
O2 C4 C1 118.7(4) . . ?
O1 C4 K1 63.5(2) . 2_667 ?
O2 C4 K1 62.6(2) . 2_667 ?
C1 C4 K1 162.6(3) . 2_667 ?
O4 C5 O3 124.6(4) . . ?
O4 C5 C2 117.1(4) . . ?
O3 C5 C2 118.1(4) . . ?
O6 C6 O5 126.8(4) 2_666 . ?
O6 C6 C6 117.1(5) 2_666 2_666 ?
O5 C6 C6 116.0(5) . 2_666 ?
O8 C7 O7 127.4(4) 2_777 . ?
O8 C7 C7 116.4(5) 2_777 2_777 ?
O7 C7 C7 116.3(5) . 2_777 ?
O7 K1 O8 126.95(11) 1_545 . ?
O7 K1 O6 121.97(10) 1_545 . ?
O8 K1 O6 57.98(9) . . ?
O7 K1 O9 57.47(10) 1_545 1_545 ?
O8 K1 O9 106.00(10) . 1_545 ?
O6 K1 O9 65.88(10) . 1_545 ?
O7 K1 O2 78.59(10) 1_545 2_667 ?
O8 K1 O2 109.43(10) . 2_667 ?
O6 K1 O2 159.32(10) . 2_667 ?
O9 K1 O2 134.64(10) 1_545 2_667 ?
O7 K1 O1 90.13(11) 1_545 2_667 ?
O8 K1 O1 70.18(10) . 2_667 ?
O6 K1 O1 128.10(10) . 2_667 ?
O9 K1 O1 137.58(13) 1_545 2_667 ?
O2 K1 O1 42.17(9) 2_667 2_667 ?
O7 K1 O2 173.79(11) 1_545 . ?
O8 K1 O2 57.87(9) . . ?
O6 K1 O2 55.87(9) . . ?
O9 K1 O2 118.72(10) 1_545 . ?
O2 K1 O2 103.94(8) 2_667 . ?
O1 K1 O2 95.52(11) 2_667 . ?
O7 K1 O3 63.97(10) 1_545 1_545 ?
O8 K1 O3 150.49(10) . 1_545 ?
O6 K1 O3 92.63(10) . 1_545 ?
O9 K1 O3 53.46(9) 1_545 1_545 ?
O2 K1 O3 99.43(10) 2_667 1_545 ?
O1 K1 O3 139.26(10) 2_667 1_545 ?
O2 K1 O3 109.88(9) . 1_545 ?
O7 K1 O1 135.90(11) 1_545 . ?
O8 K1 O1 97.11(10) . . ?
O6 K1 O1 77.01(9) . . ?
O9 K1 O1 113.43(11) 1_545 . ?
O2 K1 O1 89.42(9) 2_667 . ?
O1 K1 O1 108.93(9) 2_667 . ?
O2 K1 O1 39.32(8) . . ?
O3 K1 O1 76.73(9) 1_545 . ?
O7 K1 C4 80.47(10) 1_545 2_667 ?
O8 K1 C4 90.96(11) . 2_667 ?
O6 K1 C4 148.26(11) . 2_667 ?
O9 K1 C4 136.85(11) 1_545 2_667 ?
O2 K1 C4 21.58(9) 2_667 2_667 ?
O1 K1 C4 21.21(10) 2_667 2_667 ?
O2 K1 C4 104.00(10) . 2_667 ?
O3 K1 C4 118.54(11) 1_545 2_667 ?
O1 K1 C4 103.06(10) . 2_667 ?
O7 K1 K1 130.53(9) 1_545 2_667 ?
O8 K1 K1 80.55(8) . 2_667 ?
O6 K1 K1 107.42(8) . 2_667 ?
O9 K1 K1 163.64(10) 1_545 2_667 ?
O2 K1 K1 52.24(7) 2_667 2_667 ?
O1 K1 K1 58.60(9) 2_667 2_667 ?
O2 K1 K1 51.70(6) . 2_667 ?
O3 K1 K1 114.17(8) 1_545 2_667 ?
O1 K1 K1 50.33(7) . 2_667 ?
C4 K1 K1 56.31(8) 2_667 2_667 ?
O7 K1 Dy1 33.19(7) 1_545 1_545 ?
O8 K1 Dy1 137.63(8) . 1_545 ?
O6 K1 Dy1 98.61(7) . 1_545 ?
O9 K1 Dy1 34.89(7) 1_545 1_545 ?
O2 K1 Dy1 100.98(7) 2_667 1_545 ?
O1 K1 Dy1 122.99(9) 2_667 1_545 ?
O2 K1 Dy1 140.83(7) . 1_545 ?
O3 K1 Dy1 35.61(6) 1_545 1_545 ?
O1 K1 Dy1 112.29(8) . 1_545 ?
C4 K1 Dy1 110.14(8) 2_667 1_545 ?
K1 K1 Dy1 141.76(6) 2_667 1_545 ?
C4 O1 K1 95.3(3) . 2_667 ?
C4 O1 K1 79.6(3) . . ?
K1 O1 K1 71.07(9) 2_667 . ?
C4 O2 Dy1 126.5(3) . . ?
C4 O2 K1 95.8(3) . 2_667 ?
Dy1 O2 K1 137.70(13) . 2_667 ?
C4 O2 K1 94.2(3) . . ?
Dy1 O2 K1 100.24(11) . . ?
K1 O2 K1 76.06(8) 2_667 . ?
C5 O3 Dy1 127.2(3) . . ?
C5 O3 K1 137.2(3) . 1_565 ?
Dy1 O3 K1 95.30(10) . 1_565 ?
C5 O4 Dy1 147.9(3) . 1_455 ?
C6 O5 Dy1 120.3(3) . . ?
C6 O6 Dy1 119.2(3) 2_666 . ?
C6 O6 K1 134.9(3) 2_666 . ?
Dy1 O6 K1 102.90(10) . . ?
C7 O7 Dy1 116.4(3) . . ?
C7 O7 K1 133.8(3) . 1_565 ?
Dy1 O7 K1 107.34(12) . 1_565 ?
C7 O8 Dy1 115.0(3) 2_777 . ?
C7 O8 K1 135.8(3) 2_777 . ?
Dy1 O8 K1 105.96(12) . . ?
Dy1 O9 K1 99.02(12) . 1_565 ?
O7 Dy1 O4 84.85(11) . 1_655 ?
O7 Dy1 O2 95.23(11) . . ?
O4 Dy1 O2 144.76(12) 1_655 . ?
O7 Dy1 O9 71.46(12) . . ?
O4 Dy1 O9 71.45(13) 1_655 . ?
O2 Dy1 O9 141.77(13) . . ?
O7 Dy1 O3 81.86(11) . . ?
O4 Dy1 O3 141.72(12) 1_655 . ?
O2 Dy1 O3 72.43(12) . . ?
O9 Dy1 O3 70.30(12) . . ?
O7 Dy1 O8 68.67(11) . . ?
O4 Dy1 O8 72.33(12) 1_655 . ?
O2 Dy1 O8 74.94(12) . . ?
O9 Dy1 O8 127.53(13) . . ?
O3 Dy1 O8 133.21(12) . . ?
O7 Dy1 O5 149.67(11) . . ?
O4 Dy1 O5 85.78(11) 1_655 . ?
O2 Dy1 O5 108.80(11) . . ?
O9 Dy1 O5 78.21(12) . . ?
O3 Dy1 O5 87.91(11) . . ?
O8 Dy1 O5 134.57(11) . . ?
O7 Dy1 O6 140.12(11) . . ?
O4 Dy1 O6 85.18(11) 1_655 . ?
O2 Dy1 O6 72.29(11) . . ?
O9 Dy1 O6 139.56(12) . . ?
O3 Dy1 O6 126.43(11) . . ?
O8 Dy1 O6 71.51(11) . . ?
O5 Dy1 O6 67.30(10) . . ?
O7 Dy1 K1 39.47(8) . 1_565 ?
O4 Dy1 K1 100.92(8) 1_655 1_565 ?
O2 Dy1 K1 101.19(9) . 1_565 ?
O9 Dy1 K1 46.10(9) . 1_565 ?
O3 Dy1 K1 49.09(8) . 1_565 ?
O8 Dy1 K1 107.86(8) . 1_565 ?
O5 Dy1 K1 115.24(7) . 1_565 ?
O6 Dy1 K1 173.44(8) . 1_565 ?

loop_
_geom_bond_atom_site_label_1
_geom_bond_atom_site_label_2
_geom_bond_distance
_geom_bond_site_symmetry_2
_geom_bond_publ_flag
C1 C3 1.399(6) 2_566 ?
C1 C2 1.405(6) . ?
C1 C4 1.512(6) . ?
C2 C3 1.384(6) . ?
C2 C5 1.509(6) . ?
C3 C1 1.399(6) 2_566 ?
C4 O1 1.245(5) . ?
C4 O2 1.267(5) . ?
C4 K1 3.427(5) 2_667 ?
C5 O4 1.250(5) . ?
C5 O3 1.257(5) . ?
C6 O6 1.242(5) 2_666 ?
C6 O5 1.258(5) . ?
C6 C6 1.552(8) 2_666 ?
C7 O8 1.246(6) 2_777 ?
C7 O7 1.252(5) . ?
C7 C7 1.554(9) 2_777 ?
K1 O7 2.713(3) 1_545 ?
K1 O8 2.864(4) . ?
K1 O6 2.930(3) . ?
K1 O9 2.972(4) 1_545 ?
K1 O2 3.059(3) 2_667 ?
K1 O1 3.079(4) 2_667 ?
K1 O2 3.082(4) . ?
K1 O3 3.092(4) 1_545 ?
K1 O1 3.415(5) . ?
K1 C4 3.427(5) 2_667 ?
K1 K1 3.784(2) 2_667 ?
K1 Dy1 4.0738(12) 1_545 ?
O1 K1 3.079(4) 2_667 ?
O2 Dy1 2.356(3) . ?
O2 K1 3.059(3) 2_667 ?
O3 Dy1 2.382(3) . ?
O3 K1 3.092(3) 1_565 ?
O4 Dy1 2.350(3) 1_455 ?
O5 Dy1 2.396(3) . ?
O6 C6 1.242(5) 2_666 ?
O6 Dy1 2.424(3) . ?
O7 Dy1 2.336(3) . ?
O7 K1 2.713(3) 1_565 ?
O8 C7 1.246(6) 2_777 ?
O8 Dy1 2.383(3) . ?
O9 Dy1 2.359(3) . ?
O9 K1 2.972(4) 1_565 ?
Dy1 O4 2.350(3) 1_655 ?
Dy1 K1 4.0738(12) 1_565 ?
